data_7211082
loop_
_publ_author_name
'Gao, Yanfei'
'Cao, Jianwei'
'Song, Ye'
'Zhang, Guonan'
'Wang, Yanqin'
'Liu, Zhiliang'

_publ_section_title
;
 Structure control and crystal-to-crystal transformation for two series of
 lanthanide--organic coordination polymers
;
_journal_issue 42
_journal_name_full CrystEngComm
_journal_page_first 8522
_journal_paper_doi 10.1039/c3ce41207e
_journal_volume 15
_journal_year 2013
_chemical_formula_sum 'C28 H17 Ho O10'
_chemical_formula_weight 678.35
_chemical_name_systematic
; 
 ? 
;
_space_group_IT_number 14
_symmetry_cell_setting monoclinic
_symmetry_space_group_name_Hall '-P 2yn'
_symmetry_space_group_name_H-M 'P 1 21/n 1'
_atom_sites_solution_hydrogens geom
_atom_sites_solution_primary direct
_atom_sites_solution_secondary difmap
_audit_creation_method SHELXL-97
_cell_angle_alpha 90.00
_cell_angle_beta 94.483(4)
_cell_angle_gamma 90.00
_cell_formula_units_Z 4
_cell_length_a 9.3135(4)
_cell_length_b 18.5484(11)
_cell_length_c 14.2816(7)
_cell_measurement_temperature 293(2)
_cell_measurement_theta_max 28.3434
_cell_measurement_theta_min 2.5228
_cell_volume 2459.6(2)
_computing_structure_refinement 'SHELXL-97 (Sheldrick, 1997)'
_computing_structure_solution 'SHELXS-97 (Sheldrick, 1990)'
_diffrn_ambient_temperature 293(2)
_diffrn_measured_fraction_theta_full 0.999
_diffrn_measured_fraction_theta_max 0.999
_diffrn_radiation_monochromator graphite
_diffrn_radiation_source 'fine-focus sealed tube'
_diffrn_radiation_type MoK\a
_diffrn_radiation_wavelength 0.71073
_diffrn_reflns_av_R_equivalents 0.1061
_diffrn_reflns_av_sigmaI/netI 0.1155
_diffrn_reflns_limit_h_max 11
_diffrn_reflns_limit_h_min -11
_diffrn_reflns_limit_k_max 22
_diffrn_reflns_limit_k_min -20
_diffrn_reflns_limit_l_max 14
_diffrn_reflns_limit_l_min -16
_diffrn_reflns_number 15685
_diffrn_reflns_theta_full 25.02
_diffrn_reflns_theta_max 25.02
_diffrn_reflns_theta_min 2.52
_exptl_absorpt_coefficient_mu 3.278
_exptl_absorpt_correction_T_max 1.00000
_exptl_absorpt_correction_T_min 0.96773
_exptl_absorpt_correction_type multi-scan
_exptl_absorpt_process_details multi-scan
_exptl_crystal_density_diffrn 1.832
_exptl_crystal_density_method 'not measured'
_exptl_crystal_F_000 1328
_exptl_crystal_size_max 0.04
_exptl_crystal_size_mid 0.03
_exptl_crystal_size_min 0.02
_refine_diff_density_max 2.358
_refine_diff_density_min -0.902
_refine_diff_density_rms 0.177
_refine_ls_extinction_method none
_refine_ls_goodness_of_fit_ref 1.000
_refine_ls_hydrogen_treatment constr
_refine_ls_matrix_type full
_refine_ls_number_parameters 364
_refine_ls_number_reflns 4340
_refine_ls_number_restraints 12
_refine_ls_restrained_S_all 0.999
_refine_ls_R_factor_all 0.0924
_refine_ls_R_factor_gt 0.0487
_refine_ls_shift/su_max 0.008
_refine_ls_shift/su_mean 0.000
_refine_ls_structure_factor_coef Fsqd
_refine_ls_weighting_details 'calc w=1/[\s^2^(Fo^2^)+(0.0000P)^2^+0.0000P] where P=(Fo^2^+2Fc^2^)/3'
_refine_ls_weighting_scheme calc
_refine_ls_wR_factor_gt 0.0696
_refine_ls_wR_factor_ref 0.0859
_reflns_number_gt 2901
_reflns_number_total 4340
_reflns_threshold_expression >2sigma(I)
_cod_data_source_file c3ce41207e.txt
_cod_data_source_block exp_1344
_cod_original_sg_symbol_H-M P21/n
_cod_database_code 7211082

loop_
_symmetry_equiv_pos_as_xyz
'x, y, z'
'-x+1/2, y+1/2, -z+1/2'
'-x, -y, -z'
'x-1/2, -y-1/2, z-1/2'

loop_
_atom_site_label
_atom_site_type_symbol
_atom_site_fract_x
_atom_site_fract_y
_atom_site_fract_z
_atom_site_U_iso_or_equiv
_atom_site_adp_type
_atom_site_occupancy
_atom_site_symmetry_multiplicity
_atom_site_calc_flag
_atom_site_refinement_flags
_atom_site_disorder_assembly
_atom_site_disorder_group
Ho1 Ho 0.78409(4) 0.52643(2) 0.48836(3) 0.01976(12) Uani 1 1 d . . .
O1 O 0.6294(6) 0.6170(3) 0.4114(4) 0.0348(16) Uani 1 1 d . A .
O3 O 0.1360(6) 0.8231(4) 0.2258(4) 0.0454(18) Uani 1 1 d . A .
O4 O 0.1340(5) 0.9390(3) 0.0996(4) 0.0318(16) Uani 1 1 d . . .
O5 O -0.1013(5) 0.9622(3) 0.0758(4) 0.0291(15) Uani 1 1 d . . .
O6 O 0.8895(5) 0.6360(3) 0.5356(4) 0.0322(15) Uani 1 1 d . . .
O7 O 1.0949(6) 0.5778(4) 0.5445(4) 0.0457(18) Uani 1 1 d . . .
O8 O 1.3107(6) 0.8866(3) 0.6869(4) 0.0387(17) Uani 1 1 d . . .
O9 O 1.3918(6) 0.9453(3) 0.8542(4) 0.0339(16) Uani 1 1 d . . .
O10 O 1.6192(6) 0.9813(4) 0.8741(4) 0.0466(18) Uani 1 1 d . . .
C1 C 0.6159(10) 0.6821(6) 0.4101(7) 0.043(3) Uani 1 1 d . . .
C2 C 0.4905(9) 0.7202(5) 0.3607(7) 0.036(2) Uani 1 1 d . A .
C3 C 0.4945(10) 0.7932(6) 0.3442(7) 0.048(3) Uani 1 1 d . . .
H3 H 0.5777 0.8191 0.3618 0.058 Uiso 1 1 calc R A .
C4 C 0.3753(10) 0.8285(5) 0.3017(7) 0.053(3) Uani 1 1 d . A .
H4 H 0.3773 0.8780 0.2918 0.063 Uiso 1 1 calc R . .
C5 C 0.2553(10) 0.7895(6) 0.2745(6) 0.039(3) Uani 1 1 d . . .
C6 C 0.2514(10) 0.7161(6) 0.2871(7) 0.051(3) Uani 1 1 d . A .
H6 H 0.1702 0.6898 0.2660 0.061 Uiso 1 1 calc R . .
C7 C 0.3699(10) 0.6819(5) 0.3317(7) 0.048(3) Uani 1 1 d . . .
H7 H 0.3674 0.6324 0.3420 0.058 Uiso 1 1 calc R A .
C8 C 0.0607(9) 0.8711(5) 0.2764(6) 0.030(2) Uani 1 1 d . . .
C9 C 0.0449(9) 0.8605(6) 0.3714(7) 0.050(3) Uani 1 1 d . A .
H9 H 0.0930 0.8230 0.4036 0.060 Uiso 1 1 calc R . .
C10 C -0.0427(10) 0.9061(6) 0.4172(7) 0.057(3) Uani 1 1 d . . .
H10 H -0.0537 0.8992 0.4807 0.068 Uiso 1 1 calc R A .
C11 C -0.1142(9) 0.9617(6) 0.3702(6) 0.044(3) Uani 1 1 d . A .
H11 H -0.1727 0.9926 0.4016 0.053 Uiso 1 1 calc R . .
C12 C -0.0980(8) 0.9710(5) 0.2757(6) 0.032(2) Uani 1 1 d . . .
H12 H -0.1478 1.0082 0.2438 0.039 Uiso 1 1 calc R A .
C13 C -0.0095(8) 0.9266(5) 0.2269(6) 0.023(2) Uani 1 1 d . A .
C14 C 0.0099(9) 0.9431(4) 0.1267(6) 0.024(2) Uani 1 1 d . . .
C15 C 1.0258(9) 0.6350(5) 0.5545(6) 0.031(2) Uani 1 1 d . . .
C16 C 1.1005(8) 0.7022(4) 0.5860(6) 0.022(2) Uani 1 1 d . . .
C17 C 1.0268(8) 0.7634(5) 0.6056(6) 0.032(2) Uani 1 1 d . . .
H17 H 0.9268 0.7638 0.5972 0.038 Uiso 1 1 calc R . .
C18 C 1.0996(8) 0.8249(5) 0.6379(6) 0.027(2) Uani 1 1 d . . .
H18 H 1.0487 0.8664 0.6506 0.032 Uiso 1 1 calc R . .
C19 C 1.2466(9) 0.8241(5) 0.6509(6) 0.030(2) Uani 1 1 d . . .
C20 C 1.3243(9) 0.7642(6) 0.6301(8) 0.054(3) Uani 1 1 d . . .
H20 H 1.4244 0.7647 0.6367 0.065 Uiso 1 1 calc R . .
C21 C 1.2501(9) 0.7022(5) 0.5987(7) 0.046(3) Uani 1 1 d . . .
H21 H 1.3011 0.6607 0.5863 0.056 Uiso 1 1 calc R . .
C22 C 1.4424(9) 0.9091(5) 0.6579(6) 0.029(2) Uani 1 1 d . . .
C23 C 1.4761(11) 0.9004(6) 0.5667(7) 0.061(4) Uani 1 1 d . . .
H23 H 1.4112 0.8776 0.5236 0.073 Uiso 1 1 calc R . .
C24 C 1.6045(12) 0.9251(7) 0.5387(8) 0.082(5) Uani 1 1 d . . .
H24 H 1.6264 0.9182 0.4769 0.098 Uiso 1 1 calc R . .
C25 C 1.7015(10) 0.9600(6) 0.6005(7) 0.056(3) Uani 1 1 d . . .
H25 H 1.7885 0.9769 0.5814 0.067 Uiso 1 1 calc R . .
C26 C 1.6662(8) 0.9691(5) 0.6912(6) 0.033(2) Uani 1 1 d . . .
H26 H 1.7315 0.9927 0.7333 0.040 Uiso 1 1 calc R . .
C27 C 1.5367(8) 0.9446(5) 0.7237(6) 0.026(2) Uani 1 1 d . . .
C28 C 1.5127(9) 0.9586(5) 0.8242(6) 0.030(2) Uani 1 1 d . . .
O2A O 0.691(4) 0.7232(13) 0.470(3) 0.043(8) Uani 0.46(7) 1 d PU A 1
H2A H 0.6878 0.7067 0.5230 0.064 Uiso 0.46(7) 1 calc PR A 1
O2B O 0.729(3) 0.7271(10) 0.433(3) 0.050(7) Uani 0.54(7) 1 d PU A 2
H2B H 0.7936 0.7046 0.4626 0.075 Uiso 0.54(7) 1 calc PR A 2

loop_
_atom_site_aniso_label
_atom_site_aniso_U_11
_atom_site_aniso_U_22
_atom_site_aniso_U_33
_atom_site_aniso_U_23
_atom_site_aniso_U_13
_atom_site_aniso_U_12
Ho1 0.01477(19) 0.0220(2) 0.0222(2) -0.0003(2) -0.00074(15) 0.0000(2)
O1 0.036(4) 0.019(4) 0.048(4) 0.006(3) -0.005(3) 0.011(3)
O3 0.049(4) 0.048(5) 0.039(4) 0.002(4) 0.001(3) 0.029(4)
O4 0.018(3) 0.049(5) 0.029(4) 0.019(3) 0.009(3) 0.005(3)
O5 0.020(3) 0.038(4) 0.028(3) 0.010(3) -0.003(3) 0.006(3)
O6 0.024(3) 0.025(4) 0.046(4) -0.007(3) -0.009(3) -0.002(3)
O7 0.040(4) 0.036(5) 0.060(5) -0.006(4) -0.002(3) 0.005(3)
O8 0.035(4) 0.036(4) 0.046(4) -0.021(3) 0.008(3) -0.018(3)
O9 0.030(3) 0.034(4) 0.039(4) -0.004(3) 0.010(3) -0.007(3)
O10 0.038(4) 0.071(6) 0.031(4) -0.019(4) 0.000(3) -0.012(4)
C1 0.035(6) 0.045(8) 0.047(7) 0.003(6) -0.008(5) 0.008(5)
C2 0.036(6) 0.034(7) 0.038(6) 0.007(5) 0.001(5) 0.013(5)
C3 0.044(6) 0.031(7) 0.068(8) 0.001(6) -0.009(6) 0.001(5)
C4 0.060(7) 0.017(6) 0.077(9) -0.002(6) -0.024(6) 0.011(5)
C5 0.044(6) 0.043(8) 0.030(6) 0.005(5) -0.005(5) 0.017(5)
C6 0.033(6) 0.044(8) 0.073(8) 0.017(6) -0.014(6) 0.005(5)
C7 0.049(6) 0.027(7) 0.066(8) 0.017(6) -0.004(6) 0.009(5)
C8 0.035(5) 0.032(6) 0.026(5) 0.009(5) 0.011(4) 0.015(5)
C9 0.042(6) 0.062(8) 0.047(7) 0.017(6) 0.009(5) 0.026(6)
C10 0.065(7) 0.073(10) 0.033(7) 0.024(6) 0.016(6) 0.029(7)
C11 0.037(5) 0.059(8) 0.037(6) 0.006(6) 0.008(5) 0.016(5)
C12 0.034(5) 0.029(6) 0.035(6) 0.007(5) 0.012(4) 0.017(5)
C13 0.024(4) 0.026(6) 0.020(5) 0.005(4) 0.008(4) -0.001(4)
C14 0.026(5) 0.019(5) 0.027(5) 0.000(4) 0.005(4) -0.003(4)
C15 0.038(6) 0.028(6) 0.025(5) -0.010(5) -0.009(5) -0.002(5)
C16 0.023(5) 0.013(5) 0.030(5) -0.004(4) -0.010(4) -0.002(4)
C17 0.019(5) 0.027(6) 0.048(6) -0.005(5) 0.000(4) -0.010(4)
C18 0.021(5) 0.029(6) 0.029(5) -0.006(4) -0.005(4) 0.012(4)
C19 0.033(5) 0.022(6) 0.035(6) -0.006(5) -0.001(5) -0.006(4)
C20 0.016(5) 0.048(8) 0.096(9) -0.025(7) -0.010(5) -0.002(5)
C21 0.028(5) 0.036(7) 0.074(8) -0.012(6) -0.008(5) 0.004(5)
C22 0.030(5) 0.028(6) 0.029(6) -0.005(5) 0.007(4) -0.010(4)
C23 0.070(8) 0.074(9) 0.040(7) -0.032(6) 0.013(6) -0.041(7)
C24 0.084(9) 0.116(12) 0.049(8) -0.044(8) 0.031(7) -0.050(8)
C25 0.052(6) 0.084(10) 0.036(6) -0.018(6) 0.032(5) -0.032(6)
C26 0.032(5) 0.035(6) 0.033(5) -0.001(5) 0.002(4) -0.012(5)
C27 0.026(5) 0.028(6) 0.026(5) 0.004(4) 0.004(4) -0.002(4)
C28 0.038(5) 0.025(6) 0.027(5) -0.005(4) 0.003(5) -0.009(4)
O2A 0.044(11) 0.044(10) 0.040(11) 0.001(8) -0.009(8) 0.009(7)
O2B 0.041(9) 0.048(8) 0.060(11) 0.005(7) -0.002(8) 0.004(7)

loop_
_atom_type_symbol
_atom_type_description
_atom_type_scat_dispersion_real
_atom_type_scat_dispersion_imag
_atom_type_scat_source
C C 0.0033 0.0016 'International Tables Vol C Tables 4.2.6.8 and 6.1.1.4'
H H 0.0000 0.0000 'International Tables Vol C Tables 4.2.6.8 and 6.1.1.4'
Ho Ho -0.2175 4.6783 'International Tables Vol C Tables 4.2.6.8 and 6.1.1.4'
O O 0.0106 0.0060 'International Tables Vol C Tables 4.2.6.8 and 6.1.1.4'

loop_
_geom_angle_atom_site_label_1
_geom_angle_atom_site_label_2
_geom_angle_atom_site_label_3
_geom_angle
_geom_angle_site_symmetry_1
_geom_angle_site_symmetry_3
O5 Ho1 O10 113.7(2) 2_545 2_746
O5 Ho1 O4 86.91(18) 2_545 4_676
O10 Ho1 O4 74.0(2) 2_746 4_676
O5 Ho1 O9 98.61(19) 2_545 4_575
O10 Ho1 O9 129.90(19) 2_746 4_575
O4 Ho1 O9 147.9(2) 4_676 4_575
O5 Ho1 O7 80.6(2) 2_545 3_766
O10 Ho1 O7 72.4(2) 2_746 3_766
O4 Ho1 O7 135.4(2) 4_676 3_766
O9 Ho1 O7 76.6(2) 4_575 3_766
O5 Ho1 O6 151.6(2) 2_545 .
O10 Ho1 O6 86.7(2) 2_746 .
O4 Ho1 O6 79.7(2) 4_676 .
O9 Ho1 O6 80.8(2) 4_575 .
O7 Ho1 O6 126.02(19) 3_766 .
O5 Ho1 O1 77.0(2) 2_545 .
O10 Ho1 O1 146.7(2) 2_746 .
O4 Ho1 O1 75.3(2) 4_676 .
O9 Ho1 O1 75.3(2) 4_575 .
O7 Ho1 O1 140.6(2) 3_766 .
O6 Ho1 O1 75.5(2) . .
C1 O1 Ho1 139.0(6) . .
C8 O3 C5 116.2(7) . .
C14 O4 Ho1 145.9(5) . 4_575
C14 O5 Ho1 162.4(6) . 2
C15 O6 Ho1 115.9(5) . .
C15 O7 Ho1 174.7(6) . 3_766
C19 O8 C22 120.3(7) . .
C28 O9 Ho1 134.5(5) . 4_676
C28 O10 Ho1 150.1(6) . 2_756
O1 C1 O2A 121.5(14) . .
O1 C1 O2B 121.9(12) . .
O2A C1 O2B 28.5(12) . .
O1 C1 C2 123.7(9) . .
O2A C1 C2 112.9(13) . .
O2B C1 C2 112.6(12) . .
C7 C2 C3 119.5(9) . .
C7 C2 C1 119.4(9) . .
C3 C2 C1 121.1(9) . .
C2 C3 C4 120.5(9) . .
C2 C3 H3 119.7 . .
C4 C3 H3 119.7 . .
C5 C4 C3 119.1(10) . .
C5 C4 H4 120.5 . .
C3 C4 H4 120.5 . .
C4 C5 C6 121.2(9) . .
C4 C5 O3 120.3(9) . .
C6 C5 O3 118.4(9) . .
C5 C6 C7 119.1(9) . .
C5 C6 H6 120.4 . .
C7 C6 H6 120.4 . .
C2 C7 C6 120.6(10) . .
C2 C7 H7 119.7 . .
C6 C7 H7 119.7 . .
O3 C8 C13 116.9(8) . .
O3 C8 C9 121.3(8) . .
C13 C8 C9 121.5(8) . .
C10 C9 C8 119.3(9) . .
C10 C9 H9 120.3 . .
C8 C9 H9 120.3 . .
C9 C10 C11 120.8(9) . .
C9 C10 H10 119.6 . .
C11 C10 H10 119.6 . .
C10 C11 C12 119.0(9) . .
C10 C11 H11 120.5 . .
C12 C11 H11 120.5 . .
C11 C12 C13 122.1(9) . .
C11 C12 H12 119.0 . .
C13 C12 H12 119.0 . .
C8 C13 C12 117.3(8) . .
C8 C13 C14 123.8(8) . .
C12 C13 C14 118.8(8) . .
O4 C14 O5 124.9(8) . .
O4 C14 C13 118.1(7) . .
O5 C14 C13 116.9(7) . .
O7 C15 O6 119.8(8) . .
O7 C15 C16 120.9(8) . .
O6 C15 C16 119.2(8) . .
C17 C16 C21 119.2(8) . .
C17 C16 C15 122.0(7) . .
C21 C16 C15 118.8(8) . .
C16 C17 C18 120.7(8) . .
C16 C17 H17 119.7 . .
C18 C17 H17 119.7 . .
C19 C18 C17 119.7(8) . .
C19 C18 H18 120.2 . .
C17 C18 H18 120.2 . .
C18 C19 C20 121.2(8) . .
C18 C19 O8 116.1(8) . .
C20 C19 O8 122.7(8) . .
C19 C20 C21 118.7(8) . .
C19 C20 H20 120.6 . .
C21 C20 H20 120.6 . .
C16 C21 C20 120.5(9) . .
C16 C21 H21 119.7 . .
C20 C21 H21 119.7 . .
C23 C22 O8 121.4(8) . .
C23 C22 C27 120.9(8) . .
O8 C22 C27 117.6(7) . .
C24 C23 C22 120.5(10) . .
C24 C23 H23 119.7 . .
C22 C23 H23 119.7 . .
C23 C24 C25 121.0(10) . .
C23 C24 H24 119.5 . .
C25 C24 H24 119.5 . .
C26 C25 C24 118.1(9) . .
C26 C25 H25 121.0 . .
C24 C25 H25 121.0 . .
C25 C26 C27 123.3(8) . .
C25 C26 H26 118.3 . .
C27 C26 H26 118.3 . .
C22 C27 C26 116.2(8) . .
C22 C27 C28 126.4(8) . .
C26 C27 C28 117.4(8) . .
O10 C28 O9 124.3(8) . .
O10 C28 C27 115.8(8) . .
O9 C28 C27 119.9(8) . .
C1 O2A H2A 109.5 . .
C1 O2B H2B 109.5 . .

loop_
_geom_bond_atom_site_label_1
_geom_bond_atom_site_label_2
_geom_bond_distance
_geom_bond_site_symmetry_2
Ho1 O5 2.216(5) 2_545
Ho1 O10 2.257(6) 2_746
Ho1 O4 2.288(5) 4_676
Ho1 O9 2.292(6) 4_575
Ho1 O7 2.304(6) 3_766
Ho1 O6 2.334(6) .
Ho1 O1 2.420(6) .
O1 C1 1.214(11) .
O3 C8 1.373(9) .
O3 C5 1.409(10) .
O4 C14 1.249(8) .
O4 Ho1 2.288(5) 4_575
O5 C14 1.269(9) .
O5 Ho1 2.216(5) 2
O6 C15 1.277(9) .
O7 C15 1.256(10) .
O7 Ho1 2.304(6) 3_766
O8 C19 1.385(9) .
O8 C22 1.389(9) .
O9 C28 1.259(8) .
O9 Ho1 2.292(6) 4_676
O10 C28 1.249(9) .
O10 Ho1 2.257(6) 2_756
C1 O2A 1.31(2) .
C1 O2B 1.36(2) .
C1 C2 1.494(12) .
C2 C7 1.365(12) .
C2 C3 1.375(13) .
C3 C4 1.387(11) .
C3 H3 0.9300 .
C4 C5 1.362(12) .
C4 H4 0.9300 .
C5 C6 1.374(13) .
C6 C7 1.385(11) .
C6 H6 0.9300 .
C7 H7 0.9300 .
C8 C13 1.385(11) .
C8 C9 1.389(11) .
C9 C10 1.375(12) .
C9 H9 0.9300 .
C10 C11 1.375(12) .
C10 H10 0.9300 .
C11 C12 1.379(11) .
C11 H11 0.9300 .
C12 C13 1.391(10) .
C12 H12 0.9300 .
C13 C14 1.487(11) .
C15 C16 1.480(11) .
C16 C17 1.366(11) .
C16 C21 1.391(10) .
C17 C18 1.387(11) .
C17 H17 0.9300 .
C18 C19 1.367(10) .
C18 H18 0.9300 .
C19 C20 1.372(12) .
C20 C21 1.395(12) .
C20 H20 0.9300 .
C21 H21 0.9300 .
C22 C23 1.372(11) .
C22 C27 1.400(11) .
C23 C24 1.370(12) .
C23 H23 0.9300 .
C24 C25 1.374(12) .
C24 H24 0.9300 .
C25 C26 1.372(11) .
C25 H25 0.9300 .
C26 C27 1.402(10) .
C26 H26 0.9300 .
C27 C28 1.492(11) .
O2A H2A 0.8200 .
O2B H2B 0.8200 .

loop_
_geom_torsion_atom_site_label_1
_geom_torsion_atom_site_label_2
_geom_torsion_atom_site_label_3
_geom_torsion_atom_site_label_4
_geom_torsion
_geom_torsion_site_symmetry_1
O5 Ho1 O1 C1 167.0(10) 2_545
O10 Ho1 O1 C1 53.6(11) 2_746
O4 Ho1 O1 C1 76.8(10) 4_676
O9 Ho1 O1 C1 -90.3(10) 4_575
O7 Ho1 O1 C1 -136.0(9) 3_766
O6 Ho1 O1 C1 -6.1(10) .
O5 Ho1 O6 C15 -165.3(5) 2_545
O10 Ho1 O6 C15 57.2(6) 2_746
O4 Ho1 O6 C15 131.5(6) 4_676
O9 Ho1 O6 C15 -74.2(6) 4_575
O7 Ho1 O6 C15 -8.2(7) 3_766
O1 Ho1 O6 C15 -151.2(6) .
Ho1 O1 C1 O2A -9(3) .
Ho1 O1 C1 O2B 25(3) .
Ho1 O1 C1 C2 -171.5(6) .
O1 C1 C2 C7 14.1(15) .
O2A C1 C2 C7 -150(3) .
O2B C1 C2 C7 179(2) .
O1 C1 C2 C3 -166.0(10) .
O2A C1 C2 C3 30(3) .
O2B C1 C2 C3 -1(2) .
C7 C2 C3 C4 2.4(16) .
C1 C2 C3 C4 -177.4(9) .
C2 C3 C4 C5 -1.5(16) .
C3 C4 C5 C6 -1.1(16) .
C3 C4 C5 O3 -176.0(8) .
C8 O3 C5 C4 -69.2(12) .
C8 O3 C5 C6 115.7(10) .
C4 C5 C6 C7 2.6(16) .
O3 C5 C6 C7 177.6(8) .
C3 C2 C7 C6 -0.9(15) .
C1 C2 C7 C6 179.0(9) .
C5 C6 C7 C2 -1.6(16) .
C5 O3 C8 C13 151.7(8) .
C5 O3 C8 C9 -34.1(13) .
O3 C8 C9 C10 -173.8(9) .
C13 C8 C9 C10 0.1(16) .
C8 C9 C10 C11 -0.1(17) .
C9 C10 C11 C12 0.6(16) .
C10 C11 C12 C13 -1.1(15) .
O3 C8 C13 C12 173.6(8) .
C9 C8 C13 C12 -0.7(14) .
O3 C8 C13 C14 -9.5(13) .
C9 C8 C13 C14 176.3(8) .
C11 C12 C13 C8 1.2(13) .
C11 C12 C13 C14 -176.0(8) .
Ho1 O4 C14 O5 18.8(15) 4_575
Ho1 O4 C14 C13 -159.2(7) 4_575
Ho1 O5 C14 O4 -103.5(18) 2
Ho1 O5 C14 C13 74.6(19) 2
C8 C13 C14 O4 -40.2(12) .
C12 C13 C14 O4 136.7(8) .
C8 C13 C14 O5 141.6(9) .
C12 C13 C14 O5 -41.4(11) .
Ho1 O7 C15 O6 66(7) 3_766
Ho1 O7 C15 C16 -113(7) 3_766
Ho1 O6 C15 O7 2.1(11) .
Ho1 O6 C15 C16 -179.3(6) .
O7 C15 C16 C17 -173.9(9) .
O6 C15 C16 C17 7.5(13) .
O7 C15 C16 C21 4.0(13) .
O6 C15 C16 C21 -174.5(8) .
C21 C16 C17 C18 0.0(14) .
C15 C16 C17 C18 177.9(8) .
C16 C17 C18 C19 -0.5(14) .
C17 C18 C19 C20 1.9(14) .
C17 C18 C19 O8 -177.4(8) .
C22 O8 C19 C18 -144.7(8) .
C22 O8 C19 C20 36.0(13) .
C18 C19 C20 C21 -2.6(16) .
O8 C19 C20 C21 176.6(9) .
C17 C16 C21 C20 -0.8(15) .
C15 C16 C21 C20 -178.8(9) .
C19 C20 C21 C16 2.1(16) .
C19 O8 C22 C23 36.9(13) .
C19 O8 C22 C27 -146.7(8) .
O8 C22 C23 C24 177.8(10) .
C27 C22 C23 C24 1.4(17) .
C22 C23 C24 C25 -1(2) .
C23 C24 C25 C26 0.3(19) .
C24 C25 C26 C27 0.1(17) .
C23 C22 C27 C26 -1.0(14) .
O8 C22 C27 C26 -177.5(7) .
C23 C22 C27 C28 179.0(9) .
O8 C22 C27 C28 2.5(13) .
C25 C26 C27 C22 0.3(14) .
C25 C26 C27 C28 -179.7(9) .
Ho1 O10 C28 O9 -10(2) 2_756
Ho1 O10 C28 C27 172.2(9) 2_756
Ho1 O9 C28 O10 15.2(14) 4_676
Ho1 O9 C28 C27 -167.1(6) 4_676
C22 C27 C28 O10 169.6(9) .
C26 C27 C28 O10 -10.4(12) .
C22 C27 C28 O9 -8.3(14) .
C26 C27 C28 O9 171.7(8) .
